data_7202114
loop_
_publ_author_name
'Zhang, Lai-Ping'
'Yang, Jin'
'Ma, Jian-Fang'
'Jia, Zhi-Fang'
'Xie, Yun-Peng'
'Wei, Guo-Hua'

_publ_section_title
;
 A series of 2D and 3D metal--organic frameworks based on different
 polycarboxylate anions and a flexible
 2,2&#x2032;-bis(1H-imidazolyl)ether ligand
;
_journal_issue 10
_journal_name_full CrystEngComm
_journal_page_first 1410
_journal_paper_doi 10.1039/b804578j
_journal_volume 10
_journal_year 2008
_chemical_formula_moiety 'C30 H30 Co2 N8 O10, H2 O '
_chemical_formula_sum 'C30 H32 Co2 N8 O11'
_chemical_formula_weight 798.50
_chemical_name_systematic
;
?
;
_space_group_IT_number 14
_symmetry_cell_setting monoclinic
_symmetry_space_group_name_Hall '-P 2ybc'
_symmetry_space_group_name_H-M 'P 1 21/c 1'
_atom_sites_solution_hydrogens geom
_atom_sites_solution_primary direct
_atom_sites_solution_secondary difmap
_audit_creation_method SHELXL-97
_cell_angle_alpha 90.00
_cell_angle_beta 101.919(12)
_cell_angle_gamma 90.00
_cell_formula_units_Z 4
_cell_length_a 18.390(3)
_cell_length_b 14.018(3)
_cell_length_c 13.338(6)
_cell_measurement_reflns_used 7608
_cell_measurement_temperature 293(2)
_cell_measurement_theta_max 27.5
_cell_measurement_theta_min 3.1
_cell_volume 3364.3(18)
_computing_cell_refinement PROCESS-AUTO
_computing_data_collection PROCESS-AUTO
_computing_data_reduction PROCESS-AUTO
_computing_structure_refinement 'SHELXL-97 (Sheldrick, 1997)'
_computing_structure_solution 'SHELXS-97 (Sheldrick, 1997)'
_diffrn_ambient_temperature 293(2)
_diffrn_detector_area_resol_mean 10.0
_diffrn_measured_fraction_theta_full 0.993
_diffrn_measured_fraction_theta_max 0.988
_diffrn_measurement_device_type 'Rigaku RAXIS-RAPID'
_diffrn_measurement_method '\w scan'
_diffrn_radiation_monochromator graphite
_diffrn_radiation_source 'fine-focus sealed tube'
_diffrn_radiation_type MoK\a
_diffrn_radiation_wavelength 0.71069
_diffrn_reflns_av_R_equivalents 0.0555
_diffrn_reflns_av_sigmaI/netI 0.0452
_diffrn_reflns_limit_h_max 23
_diffrn_reflns_limit_h_min -23
_diffrn_reflns_limit_k_max 18
_diffrn_reflns_limit_k_min -18
_diffrn_reflns_limit_l_max 17
_diffrn_reflns_limit_l_min -14
_diffrn_reflns_number 32024
_diffrn_reflns_theta_full 25.00
_diffrn_reflns_theta_max 27.47
_diffrn_reflns_theta_min 3.09
_exptl_absorpt_coefficient_mu 1.058
_exptl_absorpt_correction_T_max 0.829
_exptl_absorpt_correction_T_min 0.782
_exptl_absorpt_correction_type multi-scan
_exptl_absorpt_process_details
;
Higashi,T (1995) Program for absorption correction.
Rigaku Corporation, Tokyo, Japan.
;
_exptl_crystal_colour pink
_exptl_crystal_density_diffrn 1.576
_exptl_crystal_density_method 'not measured'
_exptl_crystal_description block
_exptl_crystal_F_000 1640
_exptl_crystal_size_max 0.231
_exptl_crystal_size_mid 0.189
_exptl_crystal_size_min 0.180
_refine_diff_density_max 0.688
_refine_diff_density_min -0.408
_refine_diff_density_rms 0.074
_refine_ls_extinction_method none
_refine_ls_goodness_of_fit_ref 1.058
_refine_ls_hydrogen_treatment constr
_refine_ls_matrix_type full
_refine_ls_number_parameters 459
_refine_ls_number_reflns 7608
_refine_ls_number_restraints 0
_refine_ls_restrained_S_all 1.058
_refine_ls_R_factor_all 0.0671
_refine_ls_R_factor_gt 0.0438
_refine_ls_shift/su_max 0.001
_refine_ls_shift/su_mean 0.000
_refine_ls_structure_factor_coef Fsqd
_refine_ls_weighting_details 'calc w=1/[\s^2^(Fo^2^)+(0.0532P)^2^+1.7444P] where P=(Fo^2^+2Fc^2^)/3'
_refine_ls_weighting_scheme calc
_refine_ls_wR_factor_gt 0.1031
_refine_ls_wR_factor_ref 0.1146
_reflns_number_gt 5640
_reflns_number_total 7608
_reflns_threshold_expression >2sigma(I)
_cod_data_source_file b804578j.txt
_cod_data_source_block Compound-6
_cod_original_cell_volume 3364.3(17)
_cod_original_sg_symbol_Hall '-P 2ybc '
_cod_original_sg_symbol_H-M 'P 21/c '
_cod_database_code 7202114

loop_
_symmetry_equiv_pos_as_xyz
'x, y, z'
'-x, y+1/2, -z+1/2'
'-x, -y, -z'
'x, -y-1/2, z-1/2'

loop_
_atom_site_label
_atom_site_type_symbol
_atom_site_fract_x
_atom_site_fract_y
_atom_site_fract_z
_atom_site_U_iso_or_equiv
_atom_site_adp_type
_atom_site_occupancy
_atom_site_symmetry_multiplicity
_atom_site_calc_flag
_atom_site_refinement_flags
_atom_site_disorder_assembly
_atom_site_disorder_group
C1 C 0.4924(2) -0.0184(2) 0.2805(3) 0.0412(8) Uani 1 1 d . . .
H1 H 0.5244 0.0265 0.2618 0.049 Uiso 1 1 calc R . .
C2 C 0.49601(18) -0.0555(2) 0.3744(2) 0.0364(7) Uani 1 1 d . . .
H2 H 0.5314 -0.0400 0.4326 0.044 Uiso 1 1 calc R . .
C3 C 0.40227(19) -0.1201(2) 0.2757(2) 0.0345(7) Uani 1 1 d . . .
H3 H 0.3605 -0.1573 0.2513 0.041 Uiso 1 1 calc R . .
C4 C 0.4010(3) -0.0372(2) 0.1101(3) 0.0588(12) Uani 1 1 d . . .
H4A H 0.3778 -0.0937 0.0755 0.071 Uiso 1 1 calc R . .
H4B H 0.4404 -0.0173 0.0765 0.071 Uiso 1 1 calc R . .
C5 C 0.3446(3) 0.0408(2) 0.1028(3) 0.0551(11) Uani 1 1 d . . .
H5A H 0.3236 0.0550 0.0315 0.066 Uiso 1 1 calc R . .
H5B H 0.3046 0.0213 0.1358 0.066 Uiso 1 1 calc R . .
C6 C 0.3315(2) 0.2001(2) 0.1489(3) 0.0470(9) Uani 1 1 d . . .
H6A H 0.2976 0.1889 0.1945 0.056 Uiso 1 1 calc R . .
H6B H 0.3027 0.2091 0.0800 0.056 Uiso 1 1 calc R . .
C7 C 0.3783(2) 0.2864(2) 0.1826(3) 0.0485(9) Uani 1 1 d . . .
H7A H 0.4141 0.2936 0.1390 0.058 Uiso 1 1 calc R . .
H7B H 0.3466 0.3424 0.1733 0.058 Uiso 1 1 calc R . .
C8 C 0.3962(2) 0.3218(3) 0.3720(3) 0.0609(11) Uani 1 1 d . . .
H8 H 0.3524 0.3553 0.3714 0.073 Uiso 1 1 calc R . .
C9 C 0.4497(2) 0.3031(3) 0.4539(3) 0.0494(9) Uani 1 1 d . . .
H9 H 0.4495 0.3223 0.5206 0.059 Uiso 1 1 calc R . .
C10 C 0.48390(17) 0.24054(19) 0.3240(2) 0.0297(6) Uani 1 1 d . . .
H10 H 0.5110 0.2084 0.2829 0.036 Uiso 1 1 calc R . .
C11 C 0.64807(16) 0.34250(18) 0.6528(2) 0.0237(6) Uani 1 1 d . . .
C12 C 0.70352(15) 0.41185(16) 0.71302(19) 0.0203(5) Uani 1 1 d . . .
C13 C 0.74841(15) 0.46506(17) 0.66154(19) 0.0215(5) Uani 1 1 d . . .
H13 H 0.7493 0.4501 0.5939 0.026 Uiso 1 1 calc R . .
C14 C 0.79205(15) 0.54026(17) 0.70899(19) 0.0200(5) Uani 1 1 d . . .
C15 C 0.79083(15) 0.56287(16) 0.81062(19) 0.0205(5) Uani 1 1 d . . .
C16 C 0.74718(15) 0.50816(17) 0.86219(19) 0.0214(5) Uani 1 1 d . . .
H16 H 0.7462 0.5234 0.9298 0.026 Uiso 1 1 calc R . .
C17 C 0.70520(15) 0.43198(17) 0.81673(19) 0.0204(5) Uani 1 1 d . . .
C18 C 0.66699(15) 0.36893(18) 0.8807(2) 0.0237(6) Uani 1 1 d . . .
C19 C 0.83729(17) 0.59389(19) 0.6454(2) 0.0282(6) Uani 1 1 d . . .
C20 C 0.83566(16) 0.64405(18) 0.8654(2) 0.0257(6) Uani 1 1 d . . .
C21 C 1.0153(2) 0.8309(3) 0.5589(3) 0.0500(9) Uani 1 1 d . . .
H21 H 1.0163 0.8510 0.4928 0.060 Uiso 1 1 calc R . .
C22 C 1.0617(2) 0.8609(3) 0.6452(3) 0.0581(11) Uani 1 1 d . . .
H22 H 1.1001 0.9048 0.6496 0.070 Uiso 1 1 calc R . .
C23 C 0.98414(17) 0.7576(2) 0.6855(2) 0.0306(6) Uani 1 1 d . . .
H23 H 0.9601 0.7175 0.7237 0.037 Uiso 1 1 calc R . .
C24 C 1.0750(2) 0.8210(2) 0.8350(3) 0.0454(8) Uani 1 1 d . . .
H24A H 1.0378 0.8071 0.8750 0.054 Uiso 1 1 calc R . .
H24B H 1.0923 0.8857 0.8506 0.054 Uiso 1 1 calc R . .
C25 C 1.1394(2) 0.7531(2) 0.8654(3) 0.0516(9) Uani 1 1 d . . .
H25A H 1.1763 0.7644 0.8243 0.062 Uiso 1 1 calc R . .
H25B H 1.1626 0.7619 0.9370 0.062 Uiso 1 1 calc R . .
C26 C 1.1657(3) 0.5886(3) 0.8808(3) 0.0621(12) Uani 1 1 d . . .
H26A H 1.1849 0.5935 0.9540 0.075 Uiso 1 1 calc R . .
H26B H 1.2065 0.5975 0.8460 0.075 Uiso 1 1 calc R . .
C27 C 1.1307(3) 0.4919(3) 0.8550(3) 0.0594(12) Uani 1 1 d . . .
H27A H 1.1624 0.4435 0.8936 0.071 Uiso 1 1 calc R . .
H27B H 1.0833 0.4899 0.8759 0.071 Uiso 1 1 calc R . .
C28 C 1.0831(4) 0.5250(3) 0.6676(3) 0.0889(19) Uani 1 1 d . . .
H28 H 1.0604 0.5835 0.6732 0.107 Uiso 1 1 calc R . .
C29 C 1.0862(3) 0.4785(3) 0.5803(3) 0.0779(16) Uani 1 1 d . . .
H29 H 1.0671 0.5009 0.5145 0.093 Uiso 1 1 calc R . .
C30 C 1.13986(19) 0.3909(2) 0.7041(3) 0.0377(7) Uani 1 1 d . . .
H30 H 1.1641 0.3401 0.7416 0.045 Uiso 1 1 calc R . .
N1 N 0.43877(14) -0.12022(16) 0.37090(18) 0.0292(5) Uani 1 1 d . . .
N2 N 0.43228(17) -0.05981(17) 0.21758(19) 0.0374(6) Uani 1 1 d . . .
N3 N 0.41813(15) 0.28235(18) 0.2895(2) 0.0370(6) Uani 1 1 d . . .
N4 N 0.50534(14) 0.25090(17) 0.42458(18) 0.0290(5) Uani 1 1 d . . .
N5 N 0.96612(14) 0.76580(17) 0.58465(19) 0.0317(5) Uani 1 1 d . . .
N6 N 1.04095(15) 0.81395(18) 0.7254(2) 0.0363(6) Uani 1 1 d . . .
N7 N 1.11933(18) 0.46989(19) 0.7462(2) 0.0446(7) Uani 1 1 d . . .
N8 N 1.12190(16) 0.39296(17) 0.6033(2) 0.0360(6) Uani 1 1 d . . .
O1 O 0.38042(13) 0.12181(15) 0.15168(18) 0.0417(5) Uani 1 1 d . . .
O2 O 0.67390(12) 0.28265(14) 0.59673(16) 0.0338(5) Uani 1 1 d . . .
O3 O 0.58210(11) 0.34987(15) 0.65669(16) 0.0356(5) Uani 1 1 d . . .
O4 O 0.66536(14) 0.28170(13) 0.86825(16) 0.0383(5) Uani 1 1 d . . .
O5 O 0.63907(12) 0.40889(14) 0.95059(15) 0.0333(5) Uani 1 1 d . . .
O6 O 0.80789(13) 0.66876(15) 0.60037(17) 0.0395(5) Uani 1 1 d . . .
O7 O 0.89719(13) 0.56066(16) 0.63414(18) 0.0432(6) Uani 1 1 d . . .
O8 O 0.89200(13) 0.67220(16) 0.83850(17) 0.0426(6) Uani 1 1 d . . .
O9 O 0.81103(12) 0.68043(13) 0.94048(16) 0.0334(5) Uani 1 1 d . . .
O10 O 1.11039(14) 0.65938(15) 0.84881(18) 0.0447(6) Uani 1 1 d . . .
Co1 Co 0.59598(2) 0.19769(2) 0.51902(3) 0.02256(10) Uani 1 1 d . . .
Co2 Co 0.87159(2) 0.70927(2) 0.50147(3) 0.02511(11) Uani 1 1 d . . .
O1W O 0.6798(4) 0.5710(5) 1.1054(5) 0.110(2) Uiso 0.60 1 d P . .
O2W O 0.2235(8) -0.1386(10) 0.1081(10) 0.144(5) Uiso 0.40 1 d P . .

loop_
_atom_site_aniso_label
_atom_site_aniso_U_11
_atom_site_aniso_U_22
_atom_site_aniso_U_33
_atom_site_aniso_U_23
_atom_site_aniso_U_13
_atom_site_aniso_U_12
C1 0.048(2) 0.0321(15) 0.047(2) 0.0025(14) 0.0178(17) -0.0059(14)
C2 0.0385(19) 0.0336(15) 0.0379(17) -0.0034(13) 0.0094(15) -0.0065(13)
C3 0.045(2) 0.0294(14) 0.0278(15) -0.0018(12) 0.0050(14) -0.0049(13)
C4 0.113(4) 0.0360(17) 0.0261(17) 0.0022(14) 0.011(2) 0.006(2)
C5 0.080(3) 0.0388(18) 0.0363(19) 0.0009(15) -0.0124(19) -0.0130(18)
C6 0.0317(18) 0.054(2) 0.049(2) -0.0014(17) -0.0058(16) 0.0069(15)
C7 0.052(2) 0.0375(17) 0.047(2) 0.0014(15) -0.0114(17) 0.0131(15)
C8 0.045(2) 0.080(3) 0.055(2) -0.015(2) 0.0052(19) 0.034(2)
C9 0.045(2) 0.065(2) 0.0389(19) -0.0109(17) 0.0096(17) 0.0214(18)
C10 0.0288(16) 0.0286(13) 0.0310(15) -0.0034(12) 0.0047(13) 0.0035(11)
C11 0.0282(15) 0.0236(12) 0.0190(12) 0.0014(11) 0.0045(11) -0.0047(11)
C12 0.0211(14) 0.0174(11) 0.0220(13) -0.0014(10) 0.0037(11) -0.0002(9)
C13 0.0262(15) 0.0232(12) 0.0154(12) -0.0003(10) 0.0050(11) -0.0020(10)
C14 0.0209(13) 0.0186(11) 0.0203(12) 0.0008(10) 0.0035(11) 0.0005(9)
C15 0.0232(14) 0.0155(11) 0.0221(13) -0.0008(10) 0.0030(11) 0.0004(9)
C16 0.0275(15) 0.0192(11) 0.0175(12) -0.0009(10) 0.0044(11) 0.0010(10)
C17 0.0228(14) 0.0184(11) 0.0205(13) 0.0012(10) 0.0059(11) -0.0002(10)
C18 0.0236(14) 0.0265(13) 0.0191(13) 0.0030(10) 0.0003(11) -0.0041(10)
C19 0.0350(17) 0.0273(13) 0.0222(14) -0.0017(11) 0.0059(13) -0.0091(12)
C20 0.0286(15) 0.0213(12) 0.0240(14) 0.0009(11) -0.0018(12) -0.0012(11)
C21 0.050(2) 0.056(2) 0.043(2) 0.0095(17) 0.0065(17) -0.0215(17)
C22 0.056(3) 0.061(2) 0.056(2) 0.0076(19) 0.007(2) -0.036(2)
C23 0.0277(16) 0.0282(13) 0.0353(16) 0.0022(12) 0.0048(13) -0.0035(11)
C24 0.052(2) 0.0371(16) 0.0420(19) -0.0087(15) -0.0030(17) -0.0064(15)
C25 0.051(2) 0.0415(18) 0.054(2) -0.0072(17) -0.0097(18) -0.0051(16)
C26 0.082(3) 0.050(2) 0.043(2) -0.0048(17) -0.014(2) 0.018(2)
C27 0.103(4) 0.0407(19) 0.0338(19) 0.0002(16) 0.013(2) 0.013(2)
C28 0.157(5) 0.062(3) 0.039(2) -0.009(2) -0.002(3) 0.065(3)
C29 0.134(5) 0.054(2) 0.038(2) -0.0010(18) 0.002(3) 0.051(3)
C30 0.046(2) 0.0284(14) 0.0395(18) 0.0030(13) 0.0105(15) 0.0041(13)
N1 0.0348(14) 0.0267(11) 0.0266(12) -0.0029(10) 0.0077(11) -0.0026(10)
N2 0.0604(19) 0.0250(12) 0.0284(13) 0.0003(10) 0.0128(13) 0.0011(12)
N3 0.0351(15) 0.0361(13) 0.0357(14) -0.0049(11) -0.0019(12) 0.0107(11)
N4 0.0271(13) 0.0316(12) 0.0283(13) -0.0032(10) 0.0054(11) 0.0041(10)
N5 0.0299(14) 0.0304(12) 0.0342(14) 0.0020(11) 0.0052(11) -0.0053(10)
N6 0.0353(15) 0.0348(13) 0.0359(14) -0.0003(11) 0.0008(12) -0.0063(11)
N7 0.065(2) 0.0353(14) 0.0325(14) -0.0029(12) 0.0076(14) 0.0121(13)
N8 0.0443(17) 0.0315(12) 0.0318(14) -0.0015(11) 0.0070(12) 0.0072(11)
O1 0.0399(14) 0.0335(11) 0.0465(14) -0.0001(10) -0.0029(11) -0.0004(10)
O2 0.0340(12) 0.0366(11) 0.0321(11) -0.0169(9) 0.0098(10) -0.0108(9)
O3 0.0230(11) 0.0410(11) 0.0410(12) -0.0076(10) 0.0026(9) -0.0049(9)
O4 0.0589(16) 0.0224(10) 0.0349(12) 0.0024(9) 0.0130(11) -0.0109(9)
O5 0.0413(13) 0.0320(10) 0.0315(11) 0.0034(9) 0.0191(10) 0.0000(9)
O6 0.0433(14) 0.0370(11) 0.0378(12) 0.0157(10) 0.0077(11) -0.0027(10)
O7 0.0409(14) 0.0425(12) 0.0526(14) -0.0019(11) 0.0243(12) -0.0058(10)
O8 0.0441(14) 0.0449(12) 0.0413(13) -0.0131(10) 0.0146(11) -0.0250(11)
O9 0.0390(13) 0.0279(10) 0.0342(11) -0.0122(9) 0.0095(10) -0.0040(9)
O10 0.0473(15) 0.0345(11) 0.0475(14) -0.0031(10) -0.0011(12) 0.0008(10)
Co1 0.0241(2) 0.02178(17) 0.02175(19) -0.00277(14) 0.00473(15) -0.00104(14)
Co2 0.0266(2) 0.02103(18) 0.0274(2) 0.00182(15) 0.00497(16) 0.00111(14)

loop_
_atom_type_symbol
_atom_type_description
_atom_type_scat_dispersion_real
_atom_type_scat_dispersion_imag
_atom_type_scat_source
C C 0.0033 0.0016 'International Tables Vol C Tables 4.2.6.8 and 6.1.1.4'
H H 0.0000 0.0000 'International Tables Vol C Tables 4.2.6.8 and 6.1.1.4'
N N 0.0061 0.0033 'International Tables Vol C Tables 4.2.6.8 and 6.1.1.4'
O O 0.0106 0.0060 'International Tables Vol C Tables 4.2.6.8 and 6.1.1.4'
Co Co 0.3494 0.9721 'International Tables Vol C Tables 4.2.6.8 and 6.1.1.4'

loop_
_geom_angle_atom_site_label_1
_geom_angle_atom_site_label_2
_geom_angle_atom_site_label_3
_geom_angle
_geom_angle_site_symmetry_1
_geom_angle_site_symmetry_3
_geom_angle_publ_flag
C2 C1 N2 106.6(3) . . ?
C2 C1 H1 126.7 . . ?
N2 C1 H1 126.7 . . ?
C1 C2 N1 109.3(3) . . ?
C1 C2 H2 125.3 . . ?
N1 C2 H2 125.3 . . ?
N1 C3 N2 111.9(3) . . ?
N1 C3 H3 124.1 . . ?
N2 C3 H3 124.1 . . ?
N2 C4 C5 110.5(3) . . ?
N2 C4 H4A 109.6 . . ?
C5 C4 H4A 109.6 . . ?
N2 C4 H4B 109.6 . . ?
C5 C4 H4B 109.6 . . ?
H4A C4 H4B 108.1 . . ?
O1 C5 C4 107.9(3) . . ?
O1 C5 H5A 110.1 . . ?
C4 C5 H5A 110.1 . . ?
O1 C5 H5B 110.1 . . ?
C4 C5 H5B 110.1 . . ?
H5A C5 H5B 108.4 . . ?
O1 C6 C7 107.2(3) . . ?
O1 C6 H6A 110.3 . . ?
C7 C6 H6A 110.3 . . ?
O1 C6 H6B 110.3 . . ?
C7 C6 H6B 110.3 . . ?
H6A C6 H6B 108.5 . . ?
N3 C7 C6 113.7(3) . . ?
N3 C7 H7A 108.8 . . ?
C6 C7 H7A 108.8 . . ?
N3 C7 H7B 108.8 . . ?
C6 C7 H7B 108.8 . . ?
H7A C7 H7B 107.7 . . ?
C9 C8 N3 106.7(3) . . ?
C9 C8 H8 126.6 . . ?
N3 C8 H8 126.6 . . ?
C8 C9 N4 109.7(3) . . ?
C8 C9 H9 125.1 . . ?
N4 C9 H9 125.1 . . ?
N4 C10 N3 111.1(3) . . ?
N4 C10 H10 124.5 . . ?
N3 C10 H10 124.5 . . ?
O3 C11 O2 124.6(3) . . ?
O3 C11 C12 119.1(2) . . ?
O2 C11 C12 116.1(2) . . ?
C13 C12 C17 118.8(2) . . ?
C13 C12 C11 119.0(2) . . ?
C17 C12 C11 121.8(2) . . ?
C12 C13 C14 121.6(2) . . ?
C12 C13 H13 119.2 . . ?
C14 C13 H13 119.2 . . ?
C13 C14 C15 119.3(2) . . ?
C13 C14 C19 117.1(2) . . ?
C15 C14 C19 123.7(2) . . ?
C16 C15 C14 118.8(2) . . ?
C16 C15 C20 119.5(2) . . ?
C14 C15 C20 121.7(2) . . ?
C17 C16 C15 122.4(2) . . ?
C17 C16 H16 118.8 . . ?
C15 C16 H16 118.8 . . ?
C16 C17 C12 118.9(2) . . ?
C16 C17 C18 119.4(2) . . ?
C12 C17 C18 121.6(2) . . ?
O4 C18 O5 121.9(2) . . ?
O4 C18 C17 120.6(2) . . ?
O5 C18 C17 117.5(2) . . ?
O7 C19 O6 123.8(3) . . ?
O7 C19 C14 119.4(3) . . ?
O6 C19 C14 116.6(3) . . ?
O8 C20 O9 123.6(3) . . ?
O8 C20 C15 120.8(2) . . ?
O9 C20 C15 115.6(2) . . ?
C22 C21 N5 109.0(3) . . ?
C22 C21 H21 125.5 . . ?
N5 C21 H21 125.5 . . ?
C21 C22 N6 106.6(3) . . ?
C21 C22 H22 126.7 . . ?
N6 C22 H22 126.7 . . ?
N5 C23 N6 111.5(3) . . ?
N5 C23 H23 124.2 . . ?
N6 C23 H23 124.2 . . ?
N6 C24 C25 112.0(3) . . ?
N6 C24 H24A 109.2 . . ?
C25 C24 H24A 109.2 . . ?
N6 C24 H24B 109.2 . . ?
C25 C24 H24B 109.2 . . ?
H24A C24 H24B 107.9 . . ?
O10 C25 C24 107.1(3) . . ?
O10 C25 H25A 110.3 . . ?
C24 C25 H25A 110.3 . . ?
O10 C25 H25B 110.3 . . ?
C24 C25 H25B 110.3 . . ?
H25A C25 H25B 108.5 . . ?
O10 C26 C27 108.3(4) . . ?
O10 C26 H26A 110.0 . . ?
C27 C26 H26A 110.0 . . ?
O10 C26 H26B 110.0 . . ?
C27 C26 H26B 110.0 . . ?
H26A C26 H26B 108.4 . . ?
N7 C27 C26 112.6(3) . . ?
N7 C27 H27A 109.1 . . ?
C26 C27 H27A 109.1 . . ?
N7 C27 H27B 109.1 . . ?
C26 C27 H27B 109.1 . . ?
H27A C27 H27B 107.8 . . ?
C29 C28 N7 106.8(3) . . ?
C29 C28 H28 126.6 . . ?
N7 C28 H28 126.6 . . ?
C28 C29 N8 109.5(3) . . ?
C28 C29 H29 125.3 . . ?
N8 C29 H29 125.3 . . ?
N8 C30 N7 112.3(3) . . ?
N8 C30 H30 123.9 . . ?
N7 C30 H30 123.9 . . ?
C3 N1 C2 105.5(2) . . ?
C3 N1 Co1 121.8(2) . 3_656 ?
C2 N1 Co1 132.6(2) . 3_656 ?
C3 N2 C1 106.8(3) . . ?
C3 N2 C4 125.2(3) . . ?
C1 N2 C4 127.7(3) . . ?
C10 N3 C8 107.3(3) . . ?
C10 N3 C7 126.0(3) . . ?
C8 N3 C7 126.7(3) . . ?
C10 N4 C9 105.2(3) . . ?
C10 N4 Co1 128.85(19) . . ?
C9 N4 Co1 125.9(2) . . ?
C23 N5 C21 105.8(3) . . ?
C23 N5 Co2 122.1(2) . . ?
C21 N5 Co2 131.1(2) . . ?
C23 N6 C22 107.1(3) . . ?
C23 N6 C24 125.2(3) . . ?
C22 N6 C24 127.7(3) . . ?
C30 N7 C28 106.5(3) . . ?
C30 N7 C27 127.0(3) . . ?
C28 N7 C27 126.5(3) . . ?
C30 N8 C29 104.8(3) . . ?
C30 N8 Co2 130.7(2) . 3_766 ?
C29 N8 Co2 124.0(2) . 3_766 ?
C5 O1 C6 112.3(3) . . ?
C11 O2 Co1 112.59(18) . . ?
C18 O5 Co1 105.16(16) . 4_566 ?
C19 O6 Co2 107.05(19) . . ?
C20 O9 Co2 111.76(18) . 4_576 ?
C25 O10 C26 112.2(3) . . ?
O2 Co1 O5 112.09(9) . 4_565 ?
O2 Co1 N4 121.33(10) . . ?
O5 Co1 N4 110.26(9) 4_565 . ?
O2 Co1 N1 104.15(9) . 3_656 ?
O5 Co1 N1 98.28(9) 4_565 3_656 ?
N4 Co1 N1 107.86(10) . 3_656 ?
O9 Co2 O6 97.76(9) 4_575 . ?
O9 Co2 N5 105.45(10) 4_575 . ?
O6 Co2 N5 107.52(10) . . ?
O9 Co2 N8 112.21(10) 4_575 3_766 ?
O6 Co2 N8 112.18(10) . 3_766 ?
N5 Co2 N8 119.36(11) . 3_766 ?

loop_
_geom_bond_atom_site_label_1
_geom_bond_atom_site_label_2
_geom_bond_distance
_geom_bond_site_symmetry_2
_geom_bond_publ_flag
C1 C2 1.346(5) . ?
C1 N2 1.371(4) . ?
C1 H1 0.9300 . ?
C2 N1 1.383(4) . ?
C2 H2 0.9300 . ?
C3 N1 1.308(4) . ?
C3 N2 1.340(4) . ?
C3 H3 0.9300 . ?
C4 N2 1.464(4) . ?
C4 C5 1.496(6) . ?
C4 H4A 0.9700 . ?
C4 H4B 0.9700 . ?
C5 O1 1.404(4) . ?
C5 H5A 0.9700 . ?
C5 H5B 0.9700 . ?
C6 O1 1.414(4) . ?
C6 C7 1.500(5) . ?
C6 H6A 0.9700 . ?
C6 H6B 0.9700 . ?
C7 N3 1.463(4) . ?
C7 H7A 0.9700 . ?
C7 H7B 0.9700 . ?
C8 C9 1.337(5) . ?
C8 N3 1.366(4) . ?
C8 H8 0.9300 . ?
C9 N4 1.378(4) . ?
C9 H9 0.9300 . ?
C10 N4 1.325(4) . ?
C10 N3 1.337(4) . ?
C10 H10 0.9300 . ?
C11 O3 1.229(3) . ?
C11 O2 1.279(3) . ?
C11 C12 1.514(4) . ?
C12 C13 1.394(3) . ?
C12 C17 1.406(4) . ?
C13 C14 1.395(3) . ?
C13 H13 0.9300 . ?
C14 C15 1.397(3) . ?
C14 C19 1.506(4) . ?
C15 C16 1.391(4) . ?
C15 C20 1.503(4) . ?
C16 C17 1.382(4) . ?
C16 H16 0.9300 . ?
C17 C18 1.500(3) . ?
C18 O4 1.234(3) . ?
C18 O5 1.282(3) . ?
C19 O7 1.234(4) . ?
C19 O6 1.273(4) . ?
C20 O8 1.229(3) . ?
C20 O9 1.287(3) . ?
C21 C22 1.351(5) . ?
C21 N5 1.377(4) . ?
C21 H21 0.9300 . ?
C22 N6 1.374(4) . ?
C22 H22 0.9300 . ?
C23 N5 1.322(4) . ?
C23 N6 1.330(4) . ?
C23 H23 0.9300 . ?
C24 N6 1.470(4) . ?
C24 C25 1.507(5) . ?
C24 H24A 0.9700 . ?
C24 H24B 0.9700 . ?
C25 O10 1.418(4) . ?
C25 H25A 0.9700 . ?
C25 H25B 0.9700 . ?
C26 O10 1.422(4) . ?
C26 C27 1.509(6) . ?
C26 H26A 0.9700 . ?
C26 H26B 0.9700 . ?
C27 N7 1.457(4) . ?
C27 H27A 0.9700 . ?
C27 H27B 0.9700 . ?
C28 C29 1.346(5) . ?
C28 N7 1.360(5) . ?
C28 H28 0.9300 . ?
C29 N8 1.371(4) . ?
C29 H29 0.9300 . ?
C30 N8 1.317(4) . ?
C30 N7 1.331(4) . ?
C30 H30 0.9300 . ?
N1 Co1 2.033(2) 3_656 ?
N4 Co1 2.014(3) . ?
N5 Co2 2.021(3) . ?
N8 Co2 2.022(3) 3_766 ?
O2 Co1 1.983(2) . ?
O5 Co1 1.9980(19) 4_566 ?
O6 Co2 2.018(2) . ?
O9 Co2 1.980(2) 4_576 ?
Co1 O5 1.9980(19) 4_565 ?
Co1 N1 2.033(2) 3_656 ?
Co2 O9 1.980(2) 4_575 ?
Co2 N8 2.022(3) 3_766 ?

loop_
_geom_torsion_atom_site_label_1
_geom_torsion_atom_site_label_2
_geom_torsion_atom_site_label_3
_geom_torsion_atom_site_label_4
_geom_torsion
_geom_torsion_site_symmetry_1
_geom_torsion_site_symmetry_2
_geom_torsion_site_symmetry_3
_geom_torsion_site_symmetry_4
_geom_torsion_publ_flag
N2 C1 C2 N1 0.3(4) . . . . ?
N2 C4 C5 O1 60.5(4) . . . . ?
O1 C6 C7 N3 -65.5(4) . . . . ?
N3 C8 C9 N4 -0.7(5) . . . . ?
O3 C11 C12 C13 -124.2(3) . . . . ?
O2 C11 C12 C13 52.3(3) . . . . ?
O3 C11 C12 C17 48.5(4) . . . . ?
O2 C11 C12 C17 -135.0(3) . . . . ?
C17 C12 C13 C14 -3.0(4) . . . . ?
C11 C12 C13 C14 169.9(2) . . . . ?
C12 C13 C14 C15 0.0(4) . . . . ?
C12 C13 C14 C19 -178.9(2) . . . . ?
C13 C14 C15 C16 1.4(4) . . . . ?
C19 C14 C15 C16 -179.8(3) . . . . ?
C13 C14 C15 C20 -179.0(2) . . . . ?
C19 C14 C15 C20 -0.1(4) . . . . ?
C14 C15 C16 C17 0.3(4) . . . . ?
C20 C15 C16 C17 -179.4(2) . . . . ?
C15 C16 C17 C12 -3.3(4) . . . . ?
C15 C16 C17 C18 172.5(2) . . . . ?
C13 C12 C17 C16 4.5(4) . . . . ?
C11 C12 C17 C16 -168.1(2) . . . . ?
C13 C12 C17 C18 -171.1(2) . . . . ?
C11 C12 C17 C18 16.2(4) . . . . ?
C16 C17 C18 O4 -139.6(3) . . . . ?
C12 C17 C18 O4 36.1(4) . . . . ?
C16 C17 C18 O5 37.8(4) . . . . ?
C12 C17 C18 O5 -146.6(3) . . . . ?
C13 C14 C19 O7 -81.1(4) . . . . ?
C15 C14 C19 O7 100.0(3) . . . . ?
C13 C14 C19 O6 94.1(3) . . . . ?
C15 C14 C19 O6 -84.8(3) . . . . ?
C16 C15 C20 O8 154.8(3) . . . . ?
C14 C15 C20 O8 -24.8(4) . . . . ?
C16 C15 C20 O9 -25.1(4) . . . . ?
C14 C15 C20 O9 155.3(3) . . . . ?
N5 C21 C22 N6 -0.1(5) . . . . ?
N6 C24 C25 O10 -63.4(4) . . . . ?
O10 C26 C27 N7 75.5(4) . . . . ?
N7 C28 C29 N8 2.1(7) . . . . ?
N2 C3 N1 C2 0.2(3) . . . . ?
N2 C3 N1 Co1 176.15(19) . . . 3_656 ?
C1 C2 N1 C3 -0.3(3) . . . . ?
C1 C2 N1 Co1 -175.6(2) . . . 3_656 ?
N1 C3 N2 C1 0.0(4) . . . . ?
N1 C3 N2 C4 -174.5(3) . . . . ?
C2 C1 N2 C3 -0.1(4) . . . . ?
C2 C1 N2 C4 174.2(3) . . . . ?
C5 C4 N2 C3 85.1(4) . . . . ?
C5 C4 N2 C1 -88.3(5) . . . . ?
N4 C10 N3 C8 0.1(4) . . . . ?
N4 C10 N3 C7 178.9(3) . . . . ?
C9 C8 N3 C10 0.4(5) . . . . ?
C9 C8 N3 C7 -178.4(3) . . . . ?
C6 C7 N3 C10 85.0(4) . . . . ?
C6 C7 N3 C8 -96.4(4) . . . . ?
N3 C10 N4 C9 -0.6(3) . . . . ?
N3 C10 N4 Co1 176.4(2) . . . . ?
C8 C9 N4 C10 0.8(4) . . . . ?
C8 C9 N4 Co1 -176.3(3) . . . . ?
N6 C23 N5 C21 0.6(4) . . . . ?
N6 C23 N5 Co2 -168.8(2) . . . . ?
C22 C21 N5 C23 -0.3(4) . . . . ?
C22 C21 N5 Co2 167.8(3) . . . . ?
N5 C23 N6 C22 -0.7(4) . . . . ?
N5 C23 N6 C24 -179.3(3) . . . . ?
C21 C22 N6 C23 0.4(4) . . . . ?
C21 C22 N6 C24 179.0(3) . . . . ?
C25 C24 N6 C23 91.9(4) . . . . ?
C25 C24 N6 C22 -86.4(4) . . . . ?
N8 C30 N7 C28 2.6(5) . . . . ?
N8 C30 N7 C27 -179.6(4) . . . . ?
C29 C28 N7 C30 -2.8(6) . . . . ?
C29 C28 N7 C27 179.4(5) . . . . ?
C26 C27 N7 C30 129.3(4) . . . . ?
C26 C27 N7 C28 -53.2(6) . . . . ?
N7 C30 N8 C29 -1.3(5) . . . . ?
N7 C30 N8 Co2 -172.8(2) . . . 3_766 ?
C28 C29 N8 C30 -0.5(6) . . . . ?
C28 C29 N8 Co2 171.7(4) . . . 3_766 ?
C4 C5 O1 C6 -180.0(3) . . . . ?
C7 C6 O1 C5 -168.2(3) . . . . ?
O3 C11 O2 Co1 -2.3(4) . . . . ?
C12 C11 O2 Co1 -178.60(17) . . . . ?
O4 C18 O5 Co1 -1.6(3) . . . 4_566 ?
C17 C18 O5 Co1 -178.9(2) . . . 4_566 ?
O7 C19 O6 Co2 5.7(4) . . . . ?
C14 C19 O6 Co2 -169.25(19) . . . . ?
O8 C20 O9 Co2 3.1(4) . . . 4_576 ?
C15 C20 O9 Co2 -176.99(17) . . . 4_576 ?
C24 C25 O10 C26 -176.5(3) . . . . ?
C27 C26 O10 C25 -177.0(3) . . . . ?
C11 O2 Co1 O5 -170.37(18) . . . 4_565 ?
C11 O2 Co1 N4 56.4(2) . . . . ?
C11 O2 Co1 N1 -65.1(2) . . . 3_656 ?
C10 N4 Co1 O2 116.8(2) . . . . ?
C9 N4 Co1 O2 -66.7(3) . . . . ?
C10 N4 Co1 O5 -17.1(3) . . . 4_565 ?
C9 N4 Co1 O5 159.3(3) . . . 4_565 ?
C10 N4 Co1 N1 -123.4(2) . . . 3_656 ?
C9 N4 Co1 N1 53.0(3) . . . 3_656 ?
C19 O6 Co2 O9 177.44(19) . . . 4_575 ?
C19 O6 Co2 N5 -73.6(2) . . . . ?
C19 O6 Co2 N8 59.6(2) . . . 3_766 ?
C23 N5 Co2 O9 115.0(2) . . . 4_575 ?
C21 N5 Co2 O9 -51.4(3) . . . 4_575 ?
C23 N5 Co2 O6 11.5(3) . . . . ?
C21 N5 Co2 O6 -155.0(3) . . . . ?
C23 N5 Co2 N8 -117.7(2) . . . 3_766 ?
C21 N5 Co2 N8 75.9(3) . . . 3_766 ?
